data_7156401
loop_
_publ_author_name
'Sultana, Sabera'
'Shim, Jae-Jin'
'Kim, Sung Hong'
'Lee, Yong Rok'

_publ_section_title
;
 Silver(i)/base-promoted propargyl alcohol-controlled regio- or
 stereoselective synthesis of furan-3-carboxamides and (Z)-enaminones.
;
_journal_issue 36
_journal_name_full 'Organic &amp; biomolecular chemistry'
_journal_page_first 6749
_journal_page_last 6759
_journal_paper_doi 10.1039/c8ob01791c
_journal_volume 16
_journal_year 2018
_chemical_formula_sum 'C8 H11 N O2'
_chemical_formula_weight 153.18
_chemical_melting_point 403
_chemical_name_systematic N,2,4-Trimethylfuran-3-carboxamide
_space_group_crystal_system monoclinic
_space_group_IT_number 4
_space_group_name_Hall 'P 2yb'
_space_group_name_H-M_alt 'P 1 21 1'
_symmetry_space_group_name_Hall 'P 2yb'
_symmetry_space_group_name_H-M 'P 1 21 1'
_atom_sites_solution_hydrogens mixed
_audit_creation_method SHELXL-2014/7
_audit_update_record
;
2018-06-20 deposited with the CCDC.
2018-08-31 downloaded from the CCDC.
;
_cell_angle_alpha 90
_cell_angle_beta 99.80(2)
_cell_angle_gamma 90
_cell_formula_units_Z 4
_cell_length_a 5.0234(15)
_cell_length_b 12.137(4)
_cell_length_c 13.751(4)
_cell_measurement_reflns_used 3514
_cell_measurement_temperature 296(2)
_cell_measurement_theta_max 24.22
_cell_measurement_theta_min 3.01
_cell_volume 826.2(4)
_computing_structure_refinement 'SHELXL-2014/7 (Sheldrick, 2014)'
_diffrn_ambient_temperature 296(2)
_diffrn_measured_fraction_theta_full 0.993
_diffrn_measured_fraction_theta_max 0.993
_diffrn_measurement_device_type 'CCD area detector'
_diffrn_measurement_method 'phi and omega scans'
_diffrn_radiation_type MoK\a
_diffrn_radiation_wavelength 0.71073
_diffrn_reflns_av_R_equivalents 0.0267
_diffrn_reflns_av_unetI/netI 0.0342
_diffrn_reflns_Laue_measured_fraction_full 0.993
_diffrn_reflns_Laue_measured_fraction_max 0.993
_diffrn_reflns_limit_h_max 5
_diffrn_reflns_limit_h_min -5
_diffrn_reflns_limit_k_max 14
_diffrn_reflns_limit_k_min -14
_diffrn_reflns_limit_l_max 16
_diffrn_reflns_limit_l_min -16
_diffrn_reflns_number 7928
_diffrn_reflns_point_group_measured_fraction_full 0.951
_diffrn_reflns_point_group_measured_fraction_max 0.951
_diffrn_reflns_theta_full 25.048
_diffrn_reflns_theta_max 25.048
_diffrn_reflns_theta_min 1.503
_exptl_absorpt_coefficient_mu 0.089
_exptl_crystal_colour colourless
_exptl_crystal_density_diffrn 1.232
_exptl_crystal_description block
_exptl_crystal_F_000 328
_exptl_crystal_recrystallization_method 'Re-crystallisation from solvent: Ethyl acetate'
_refine_diff_density_max 0.133
_refine_diff_density_min -0.165
_refine_diff_density_rms 0.032
_refine_ls_abs_structure_details
;
 Flack x determined using 750 quotients [(I+)-(I-)]/[(I+)+(I-)]
 (Parsons, Flack and Wagner, Acta Cryst. B69 (2013) 249-259).
;
_refine_ls_abs_structure_Flack 0.6(5)
_refine_ls_extinction_method none
_refine_ls_goodness_of_fit_ref 1.011
_refine_ls_hydrogen_treatment mixed
_refine_ls_matrix_type full
_refine_ls_number_parameters 213
_refine_ls_number_reflns 2772
_refine_ls_number_restraints 1
_refine_ls_restrained_S_all 1.011
_refine_ls_R_factor_all 0.0556
_refine_ls_R_factor_gt 0.0384
_refine_ls_shift/su_max 0.000
_refine_ls_shift/su_mean 0.000
_refine_ls_structure_factor_coef Fsqd
_refine_ls_weighting_details 'w=1/[\s^2^(Fo^2^)+(0.0500P)^2^+0.1000P] where P=(Fo^2^+2Fc^2^)/3'
_refine_ls_weighting_scheme calc
_refine_ls_wR_factor_gt 0.0884
_refine_ls_wR_factor_ref 0.1007
_reflns_Friedel_coverage 0.821
_reflns_Friedel_fraction_full 0.904
_reflns_Friedel_fraction_max 0.904
_reflns_number_gt 2172
_reflns_number_total 2772
_reflns_threshold_expression 'I > 2\s(I)'
_cod_data_source_file c8ob01791c1.cif
_cod_data_source_block SS-153-A
_cod_depositor_comments 'Adding full bibliography for 7156401.cif.'
_cod_original_cell_volume 826.1(4)
_cod_database_code 7156401
_shelx_shelxl_version_number 2014/7
_shelx_space_group_comment
;
The symmetry employed for this shelxl refinement is uniquely defined
by the following loop, which should always be used as a source of
symmetry information in preference to the above space-group names.
They are only intended as comments.
;

loop_
_space_group_symop_operation_xyz
'x, y, z'
'-x, y+1/2, -z'

loop_
_atom_site_label
_atom_site_type_symbol
_atom_site_fract_x
_atom_site_fract_y
_atom_site_fract_z
_atom_site_U_iso_or_equiv
_atom_site_adp_type
_atom_site_occupancy
_atom_site_site_symmetry_order
_atom_site_calc_flag
_atom_site_refinement_flags_posn
_atom_site_refinement_flags_adp
O1 O 0.1557(5) 0.6221(2) 1.11587(18) 0.0626(7) Uani 1 1 d . .
O2 O 0.0062(9) 0.6281(3) 0.4360(3) 0.1113(12) Uani 1 1 d . .
N2 N 0.0372(6) 0.4359(2) 0.8467(2) 0.0484(7) Uani 1 1 d . .
N1 N 0.1643(6) 0.2792(3) 0.3393(2) 0.0551(8) Uani 1 1 d . .
O3 O 0.4800(4) 0.4691(2) 0.85951(18) 0.0633(7) Uani 1 1 d . .
O4 O -0.2754(5) 0.3117(2) 0.3329(2) 0.0712(8) Uani 1 1 d . .
C10 C 0.2647(6) 0.4836(3) 0.8898(2) 0.0432(7) Uani 1 1 d . .
C2 C -0.0392(6) 0.3420(3) 0.3564(2) 0.0505(8) Uani 1 1 d . .
C11 C 0.2486(6) 0.5552(3) 0.9751(2) 0.0437(8) Uani 1 1 d . .
C12 C 0.1129(6) 0.5367(3) 1.0514(2) 0.0480(8) Uani 1 1 d . .
C16 C 0.5575(7) 0.7182(3) 0.9327(3) 0.0685(11) Uani 1 1 d . .
H16A H 0.5974 0.7908 0.9589 0.103 Uiso 1 1 calc R U
H16B H 0.4633 0.7236 0.8660 0.103 Uiso 1 1 calc R U
H16C H 0.7228 0.6783 0.9338 0.103 Uiso 1 1 calc R U
C9 C 0.0277(8) 0.3650(4) 0.7614(3) 0.0650(10) Uani 1 1 d . .
H9A H 0.0547 0.4083 0.7055 0.097 Uiso 1 1 calc R U
H9B H -0.1452 0.3293 0.7475 0.097 Uiso 1 1 calc R U
H9C H 0.1673 0.3103 0.7748 0.097 Uiso 1 1 calc R U
C14 C 0.3845(6) 0.6591(3) 0.9941(3) 0.0509(9) Uani 1 1 d . .
C3 C 0.0312(7) 0.4494(3) 0.4036(2) 0.0524(9) Uani 1 1 d . .
C4 C 0.2416(7) 0.4751(4) 0.4823(3) 0.0670(11) Uani 1 1 d . .
C13 C -0.0535(7) 0.4454(3) 1.0792(3) 0.0597(9) Uani 1 1 d . .
H13A H 0.0184 0.4213 1.1450 0.090 Uiso 1 1 calc R U
H13B H -0.0512 0.3853 1.0341 0.090 Uiso 1 1 calc R U
H13C H -0.2359 0.4704 1.0768 0.090 Uiso 1 1 calc R U
C1 C 0.1234(8) 0.1729(4) 0.2931(3) 0.0746(12) Uani 1 1 d . .
H1A H 0.0402 0.1244 0.3343 0.112 Uiso 1 1 calc R U
H1B H 0.2943 0.1429 0.2841 0.112 Uiso 1 1 calc R U
H1C H 0.0082 0.1802 0.2302 0.112 Uiso 1 1 calc R U
C15 C 0.3193(7) 0.6959(3) 1.0792(3) 0.0598(10) Uani 1 1 d . .
H15 H 0.3775 0.7624 1.1091 0.072 Uiso 1 1 calc R U
C6 C -0.1082(8) 0.5462(4) 0.3790(3) 0.0693(11) Uani 1 1 d . .
C5 C 0.2299(10) 0.5807(4) 0.5026(4) 0.0801(13) Uani 1 1 d . .
H5 H 0.3457 0.6183 0.5514 0.096 Uiso 1 1 calc R U
C8 C 0.4462(8) 0.4011(4) 0.5409(3) 0.0852(15) Uani 1 1 d . .
H8A H 0.5875 0.3858 0.5038 0.128 Uiso 1 1 calc R U
H8B H 0.3612 0.3334 0.5547 0.128 Uiso 1 1 calc R U
H8C H 0.5214 0.4365 0.6018 0.128 Uiso 1 1 calc R U
C7 C -0.3449(9) 0.5724(4) 0.3028(4) 0.0861(14) Uani 1 1 d . .
H7A H -0.4547 0.6265 0.3280 0.129 Uiso 1 1 calc R U
H7B H -0.4490 0.5067 0.2857 0.129 Uiso 1 1 calc R U
H7C H -0.2845 0.6009 0.2451 0.129 Uiso 1 1 calc R U
H2N H -0.100(7) 0.451(3) 0.866(2) 0.039(9) Uiso 1 1 d . .
H1N H 0.328(7) 0.305(3) 0.348(2) 0.054(10) Uiso 1 1 d . .

loop_
_atom_site_aniso_label
_atom_site_aniso_U_11
_atom_site_aniso_U_22
_atom_site_aniso_U_33
_atom_site_aniso_U_23
_atom_site_aniso_U_13
_atom_site_aniso_U_12
O1 0.0669(16) 0.0601(17) 0.0610(14) -0.0082(13) 0.0117(12) 0.0018(13)
O2 0.136(3) 0.075(2) 0.134(3) -0.025(2) 0.054(3) -0.008(2)
N2 0.0338(15) 0.0544(19) 0.0590(17) -0.0056(14) 0.0132(13) 0.0022(13)
N1 0.0356(16) 0.062(2) 0.069(2) -0.0064(15) 0.0109(14) -0.0039(14)
O3 0.0345(13) 0.076(2) 0.0830(17) -0.0124(14) 0.0207(11) 0.0050(11)
O4 0.0379(14) 0.081(2) 0.096(2) -0.0117(15) 0.0150(13) -0.0066(12)
C10 0.0314(16) 0.043(2) 0.0558(19) 0.0047(14) 0.0079(14) 0.0054(13)
C2 0.0374(19) 0.063(2) 0.052(2) 0.0015(17) 0.0099(14) -0.0021(16)
C11 0.0307(15) 0.045(2) 0.0539(19) 0.0010(15) 0.0033(14) 0.0055(14)
C12 0.0406(17) 0.047(2) 0.0551(19) 0.0004(15) 0.0050(15) 0.0070(14)
C16 0.050(2) 0.055(2) 0.102(3) 0.004(2) 0.018(2) -0.0073(18)
C9 0.062(2) 0.072(3) 0.062(2) -0.0158(19) 0.0115(18) -0.0057(19)
C14 0.0374(18) 0.046(2) 0.067(2) 0.0010(16) 0.0036(16) 0.0047(14)
C3 0.0486(19) 0.061(2) 0.0512(19) -0.0022(18) 0.0176(15) -0.0027(17)
C4 0.057(2) 0.095(4) 0.052(2) -0.008(2) 0.0175(18) -0.012(2)
C13 0.057(2) 0.064(2) 0.061(2) 0.0056(19) 0.0165(16) 0.0009(18)
C1 0.064(2) 0.067(3) 0.096(3) -0.018(2) 0.021(2) -0.004(2)
C15 0.053(2) 0.045(2) 0.079(3) -0.0102(19) 0.0058(19) -0.0028(17)
C6 0.072(3) 0.063(3) 0.080(3) -0.001(2) 0.030(2) -0.001(2)
C5 0.090(3) 0.079(3) 0.073(3) -0.034(2) 0.020(2) -0.022(3)
C8 0.067(3) 0.125(4) 0.060(3) -0.007(3) 0.002(2) -0.003(3)
C7 0.082(3) 0.081(3) 0.099(3) 0.021(3) 0.026(3) 0.024(3)

loop_
_atom_type_symbol
_atom_type_description
_atom_type_scat_dispersion_real
_atom_type_scat_dispersion_imag
_atom_type_scat_source
C C 0.0033 0.0016 'International Tables Vol C Tables 4.2.6.8 and 6.1.1.4'
H H 0.0000 0.0000 'International Tables Vol C Tables 4.2.6.8 and 6.1.1.4'
N N 0.0061 0.0033 'International Tables Vol C Tables 4.2.6.8 and 6.1.1.4'
O O 0.0106 0.0060 'International Tables Vol C Tables 4.2.6.8 and 6.1.1.4'

loop_
_geom_angle_atom_site_label_1
_geom_angle_atom_site_label_2
_geom_angle_atom_site_label_3
_geom_angle
C12 O1 C15 107.3(3)
C6 O2 C5 106.7(4)
C10 N2 C9 121.8(3)
C2 N1 C1 122.5(3)
O3 C10 N2 121.6(3)
O3 C10 C11 121.5(3)
N2 C10 C11 116.9(3)
O4 C2 N1 121.2(4)
O4 C2 C3 121.9(3)
N1 C2 C3 116.9(3)
C12 C11 C14 106.8(3)
C12 C11 C10 128.1(3)
C14 C11 C10 125.0(3)
O1 C12 C11 109.4(3)
O1 C12 C13 116.0(3)
C11 C12 C13 134.6(3)
C15 C14 C11 105.8(3)
C15 C14 C16 125.7(3)
C11 C14 C16 128.5(3)
C6 C3 C4 106.4(4)
C6 C3 C2 124.9(3)
C4 C3 C2 128.7(3)
C5 C4 C3 108.9(4)
C5 C4 C8 121.6(4)
C3 C4 C8 129.5(4)
C14 C15 O1 110.7(3)
O2 C6 C3 109.9(4)
O2 C6 C7 118.0(4)
C3 C6 C7 132.1(4)
C4 C5 O2 108.2(4)

loop_
_geom_bond_atom_site_label_1
_geom_bond_atom_site_label_2
_geom_bond_distance
O1 C12 1.358(4)
O1 C15 1.369(4)
O2 C6 1.334(5)
O2 C5 1.443(6)
N2 C10 1.327(4)
N2 C9 1.449(4)
N1 C2 1.328(4)
N1 C1 1.437(5)
O3 C10 1.236(3)
O4 C2 1.232(4)
C10 C11 1.474(4)
C2 C3 1.472(5)
C11 C12 1.364(5)
C11 C14 1.436(5)
C12 C13 1.477(5)
C16 C14 1.494(5)
C14 C15 1.344(5)
C3 C6 1.380(6)
C3 C4 1.413(5)
C4 C5 1.315(6)
C4 C8 1.493(6)
C6 C7 1.479(6)
